data_7062402
loop_
_publ_author_name
'Singh, Anshu'
'Boro, Bishal'
'Maji, Ankur'
'Singh, Ovender'
'Singh, Sain'
'Singh, Udai P.'
'Ghosh, Kaushik'

_publ_section_title
;
 Design and synthesis of dinuclear cobalt(ii) complexes derived from
 strong \p-acidic ligands: crystal structure and studies on the oxidation
 of sp3 C--H bonds
;
_journal_issue 18
_journal_name_full 'New Journal of Chemistry'
_journal_page_first 8951
_journal_page_last 8959
_journal_paper_doi 10.1039/D3NJ00128H
_journal_volume 47
_journal_year 2023
_chemical_formula_moiety 'C26 H28 Cl4 Co2 N6 O2'
_chemical_formula_sum 'C26 H28 Cl4 Co2 N6 O2'
_chemical_formula_weight 716.20
_space_group_crystal_system triclinic
_space_group_IT_number 2
_space_group_name_Hall '-P 1'
_space_group_name_H-M_alt 'P -1'
_atom_sites_solution_hydrogens mixed
_audit_creation_date 2023-03-28
_audit_creation_method
;
Olex2 1.3
(compiled 2020.11.12 svn.r5f609507 for OlexSys, GUI svn.r6408)
;
_audit_update_record
;
2023-03-29 deposited with the CCDC.	2023-04-03 downloaded from the CCDC.
;
_cell_angle_alpha 65.8370(10)
_cell_angle_beta 70.6870(10)
_cell_angle_gamma 89.6210(10)
_cell_formula_units_Z 1
_cell_length_a 9.1270(3)
_cell_length_b 9.5751(3)
_cell_length_c 9.8287(3)
_cell_measurement_reflns_used 9778
_cell_measurement_temperature 100(2)
_cell_measurement_theta_max 30.60
_cell_measurement_theta_min 2.36
_cell_volume 731.27(4)
_computing_cell_refinement 'SAINT V8.40B (?, 2016)'
_computing_data_reduction 'SAINT V8.40B (?, 2016)'
_computing_molecular_graphics 'Olex2 1.3 (Dolomanov et al., 2009)'
_computing_publication_material 'Olex2 1.3 (Dolomanov et al., 2009)'
_computing_structure_refinement 'SHELXL 2017/1 (Sheldrick, 2015)'
_computing_structure_solution 'ShelXT (Sheldrick, 2015)'
_diffrn_ambient_temperature 100.0
_diffrn_measured_fraction_theta_full 0.980
_diffrn_measured_fraction_theta_max 0.983
_diffrn_measurement_device_type 'Bruker APEX-II CCD'
_diffrn_measurement_method '\f and \w scans'
_diffrn_radiation_type MoK\a
_diffrn_radiation_wavelength 0.71073
_diffrn_reflns_av_R_equivalents 0.0299
_diffrn_reflns_av_unetI/netI 0.0164
_diffrn_reflns_Laue_measured_fraction_full 0.980
_diffrn_reflns_Laue_measured_fraction_max 0.983
_diffrn_reflns_limit_h_max 13
_diffrn_reflns_limit_h_min -13
_diffrn_reflns_limit_k_max 13
_diffrn_reflns_limit_k_min -13
_diffrn_reflns_limit_l_max 14
_diffrn_reflns_limit_l_min -14
_diffrn_reflns_number 36244
_diffrn_reflns_point_group_measured_fraction_full 0.980
_diffrn_reflns_point_group_measured_fraction_max 0.983
_diffrn_reflns_theta_full 25.242
_diffrn_reflns_theta_max 30.624
_diffrn_reflns_theta_min 2.358
_exptl_absorpt_coefficient_mu 1.536
_exptl_absorpt_correction_T_max 0.7461
_exptl_absorpt_correction_T_min 0.6894
_exptl_absorpt_correction_type none
_exptl_absorpt_process_details
;
SADABS-2016/2 (Bruker,2016/2) was used for absorption correction.
wR2(int) was 0.0968 before and 0.0413 after correction.
The Ratio of minimum to maximum transmission is 0.9240.
The \l/2 correction factor is Not present.
;
_exptl_crystal_colour brown
_exptl_crystal_colour_primary brown
_exptl_crystal_density_diffrn 1.626
_exptl_crystal_description block
_exptl_crystal_F_000 364.0
_exptl_crystal_size_max 0.177
_exptl_crystal_size_mid 0.051
_exptl_crystal_size_min 0.021
_refine_diff_density_max 0.646
_refine_diff_density_min -0.292
_refine_diff_density_rms 0.073
_refine_ls_extinction_method none
_refine_ls_goodness_of_fit_ref 1.065
_refine_ls_hydrogen_treatment mixed
_refine_ls_matrix_type full
_refine_ls_number_parameters 185
_refine_ls_number_reflns 4426
_refine_ls_number_restraints 3
_refine_ls_restrained_S_all 1.064
_refine_ls_R_factor_all 0.0262
_refine_ls_R_factor_gt 0.0245
_refine_ls_shift/su_max 0.001
_refine_ls_shift/su_mean 0.000
_refine_ls_structure_factor_coef Fsqd
_refine_ls_weighting_details 'w=1/[\s^2^(Fo^2^)+(0.0377P)^2^+0.2527P] where P=(Fo^2^+2Fc^2^)/3'
_refine_ls_weighting_scheme calc
_refine_ls_wR_factor_gt 0.0630
_refine_ls_wR_factor_ref 0.0644
_reflns_Friedel_coverage 0.000
_reflns_number_gt 4151
_reflns_number_total 4500
_reflns_threshold_expression 'I > 2\s(I)'
_cod_data_source_file d3nj00128h2.cif
_cod_data_source_block kg_sr_01_0088_0m
_cod_depositor_comments 'Adding full bibliography for 7062402.cif.'
_cod_database_code 7062402
_shelx_shelxl_version_number 2017/1
_shelx_space_group_comment
;
The symmetry employed for this shelxl refinement is uniquely defined
by the following loop, which should always be used as a source of
symmetry information in preference to the above space-group names.
They are only intended as comments.
;
_shelx_estimated_absorpt_t_max 0.968
_shelx_estimated_absorpt_t_min 0.773
_olex2_refinement_description
;
1. Fixed Uiso
 At 1.2 times of:
  All C(H) groups
 At 1.5 times of:
  All C(H,H,H) groups, All O(H) groups
2. Restrained distances
 O1A-H1A
 0.87 with sigma of 0.01
 Co1A-H1A
 2.643898 with sigma of 0.02
 C13-H1A
 1.906145 with sigma of 0.02
3.a Aromatic/amide H refined with riding coordinates:
 C1(H1), C6(H6), C11(H11), C3(H3), C5(H5), C4(H4), C12(H12), C8(H8), C10(H10),
 C9(H9)
3.b Idealised Me refined as rotating group:
 C13(H13A,H13B,H13C)
;
_olex2_submission_special_instructions 'No special instructions were received'

loop_
_space_group_symop_operation_xyz
'x, y, z'
'-x, -y, -z'

loop_
_atom_site_label
_atom_site_type_symbol
_atom_site_fract_x
_atom_site_fract_y
_atom_site_fract_z
_atom_site_U_iso_or_equiv
_atom_site_adp_type
_atom_site_occupancy
_atom_site_site_symmetry_order
_atom_site_calc_flag
_atom_site_refinement_flags_posn
_atom_site_refinement_flags_adp
_atom_site_refinement_flags_occupancy
_atom_site_disorder_assembly
_atom_site_disorder_group
Co1A Co 0.67802(2) 0.34374(2) 0.80959(2) 0.01217(5) Uani 1 1 d D . . . .
Cl1A Cl 0.82737(3) 0.14834(3) 0.84772(3) 0.01573(6) Uani 1 1 d . . . . .
Cl2A Cl 0.72125(3) 0.58640(3) 0.79728(3) 0.01802(6) Uani 1 1 d . . . . .
O1A O 0.53866(11) 0.26083(10) 1.05072(11) 0.02118(18) Uani 1 1 d D . . . .
H1A H 0.480(2) 0.3185(15) 1.0861(17) 0.032 Uiso 1 1 d D U . . .
N2 N 0.80563(11) 0.42030(11) 0.55205(11) 0.01212(16) Uani 1 1 d . . . . .
N1 N 0.51089(11) 0.30581(11) 0.72742(12) 0.01477(18) Uani 1 1 d . . . . .
N3 N 0.71901(11) 0.36791(11) 0.48616(12) 0.01418(17) Uani 1 1 d . . . . .
C1 C 0.95309(12) 0.47192(13) 0.46745(13) 0.01254(19) Uani 1 1 d . . . . .
H1 H 0.998340 0.472767 0.365022 0.015 Uiso 1 1 calc R U . . .
C7 C 0.79491(13) 0.30429(13) 0.37471(14) 0.01419(19) Uani 1 1 d . . . . .
C2 C 0.55963(12) 0.31725(12) 0.57879(14) 0.01401(19) Uani 1 1 d . . . . .
C6 C 0.35546(13) 0.26073(14) 0.81773(15) 0.0187(2) Uani 1 1 d . . . . .
H6 H 0.320245 0.251734 0.923786 0.022 Uiso 1 1 calc R U . . .
C11 C 0.92124(15) 0.09770(15) 0.33159(16) 0.0204(2) Uani 1 1 d . . . . .
H11 H 0.960289 0.002654 0.370506 0.024 Uiso 1 1 calc R U . . .
C3 C 0.45691(14) 0.28471(14) 0.51264(16) 0.0189(2) Uani 1 1 d . . . . .
H3 H 0.494654 0.292696 0.406933 0.023 Uiso 1 1 calc R U . . .
C5 C 0.24682(14) 0.22752(15) 0.76116(17) 0.0222(2) Uani 1 1 d . . . . .
H5 H 0.138797 0.196404 0.826718 0.027 Uiso 1 1 calc R U . . .
C4 C 0.29937(14) 0.24074(14) 0.60598(17) 0.0213(2) Uani 1 1 d . . . . .
H4 H 0.226712 0.219479 0.564036 0.026 Uiso 1 1 calc R U . . .
C12 C 0.84872(14) 0.16324(14) 0.43470(14) 0.0170(2) Uani 1 1 d . . . . .
H12 H 0.835976 0.112670 0.544497 0.020 Uiso 1 1 calc R U . . .
C8 C 0.81264(15) 0.38004(14) 0.21500(15) 0.0192(2) Uani 1 1 d . . . . .
H8 H 0.777579 0.477223 0.175089 0.023 Uiso 1 1 calc R U . . .
C10 C 0.93686(16) 0.17059(16) 0.17191(16) 0.0222(2) Uani 1 1 d . . . . .
H10 H 0.984530 0.124281 0.102331 0.027 Uiso 1 1 calc R U . . .
C9 C 0.88283(17) 0.31121(16) 0.11379(15) 0.0228(2) Uani 1 1 d . . . . .
H9 H 0.893779 0.360756 0.004427 0.027 Uiso 1 1 calc R U . . .
C13 C 0.49775(17) 0.10541(15) 1.17350(16) 0.0246(3) Uani 1 1 d D . . . .
H13A H 0.588622 0.050657 1.158890 0.037 Uiso 1 1 calc R U . . .
H13B H 0.410494 0.052096 1.167397 0.037 Uiso 1 1 calc R U . . .
H13C H 0.466137 0.107072 1.278246 0.037 Uiso 1 1 calc R U . . .

loop_
_atom_site_aniso_label
_atom_site_aniso_U_11
_atom_site_aniso_U_22
_atom_site_aniso_U_33
_atom_site_aniso_U_23
_atom_site_aniso_U_13
_atom_site_aniso_U_12
Co1A 0.00966(8) 0.01280(8) 0.01352(8) -0.00627(6) -0.00280(5) 0.00244(5)
Cl1A 0.01455(12) 0.01767(12) 0.01708(12) -0.00889(10) -0.00650(9) 0.00672(9)
Cl2A 0.01725(12) 0.01493(12) 0.01934(13) -0.00956(10) -0.00074(10) 0.00236(9)
O1A 0.0222(4) 0.0152(4) 0.0160(4) -0.0044(3) 0.0023(3) 0.0051(3)
N2 0.0107(4) 0.0131(4) 0.0139(4) -0.0069(3) -0.0047(3) 0.0016(3)
N1 0.0096(4) 0.0143(4) 0.0165(4) -0.0041(3) -0.0034(3) 0.0015(3)
N3 0.0113(4) 0.0176(4) 0.0164(4) -0.0101(4) -0.0047(3) 0.0003(3)
C1 0.0116(4) 0.0151(5) 0.0119(4) -0.0075(4) -0.0033(4) 0.0005(3)
C7 0.0135(4) 0.0162(5) 0.0159(5) -0.0094(4) -0.0059(4) 0.0011(4)
C2 0.0112(4) 0.0116(4) 0.0183(5) -0.0053(4) -0.0057(4) 0.0014(3)
C6 0.0107(5) 0.0178(5) 0.0203(5) -0.0036(4) -0.0029(4) 0.0015(4)
C11 0.0217(5) 0.0188(5) 0.0259(6) -0.0130(5) -0.0107(5) 0.0061(4)
C3 0.0164(5) 0.0181(5) 0.0242(6) -0.0088(5) -0.0104(4) 0.0016(4)
C5 0.0106(5) 0.0199(5) 0.0285(6) -0.0038(5) -0.0063(4) -0.0001(4)
C4 0.0149(5) 0.0172(5) 0.0315(6) -0.0070(5) -0.0125(5) 0.0008(4)
C12 0.0185(5) 0.0171(5) 0.0164(5) -0.0070(4) -0.0079(4) 0.0031(4)
C8 0.0253(6) 0.0172(5) 0.0180(5) -0.0076(4) -0.0112(4) 0.0041(4)
C10 0.0249(6) 0.0252(6) 0.0232(6) -0.0170(5) -0.0082(5) 0.0043(5)
C9 0.0314(6) 0.0250(6) 0.0167(5) -0.0117(5) -0.0109(5) 0.0037(5)
C13 0.0280(6) 0.0157(5) 0.0188(6) -0.0036(5) 0.0002(5) 0.0021(4)

loop_
_atom_type_symbol
_atom_type_description
_atom_type_scat_dispersion_real
_atom_type_scat_dispersion_imag
_atom_type_scat_source
C C 0.0033 0.0016 'International Tables Vol C Tables 4.2.6.8 and 6.1.1.4'
Cl Cl 0.1484 0.1585 'International Tables Vol C Tables 4.2.6.8 and 6.1.1.4'
Co Co 0.3494 0.9721 'International Tables Vol C Tables 4.2.6.8 and 6.1.1.4'
N N 0.0061 0.0033 'International Tables Vol C Tables 4.2.6.8 and 6.1.1.4'
H H 0.0000 0.0000 'International Tables Vol C Tables 4.2.6.8 and 6.1.1.4'
O O 0.0106 0.0060 'International Tables Vol C Tables 4.2.6.8 and 6.1.1.4'

loop_
_geom_angle_atom_site_label_1
_geom_angle_atom_site_label_2
_geom_angle_atom_site_label_3
_geom_angle
_geom_angle_site_symmetry_1
_geom_angle_site_symmetry_3
_geom_angle_publ_flag
Cl1A Co1A Cl2A 130.070(12) . . ?
O1A Co1A Cl1A 94.55(3) . . ?
O1A Co1A Cl2A 90.02(3) . . ?
O1A Co1A N2 174.18(4) . . ?
N2 Co1A Cl1A 86.42(3) . . ?
N2 Co1A Cl2A 93.75(3) . . ?
N1 Co1A Cl1A 111.04(3) . . ?
N1 Co1A Cl2A 117.38(3) . . ?
N1 Co1A O1A 98.38(4) . . ?
N1 Co1A N2 75.95(4) . . ?
Co1A O1A H1A 120.9(10) . . ?
C13 O1A Co1A 129.42(8) . . ?
C13 O1A H1A 108.6(10) . . ?
N3 N2 Co1A 110.84(7) . . ?
C1 N2 Co1A 130.08(7) . . ?
C1 N2 N3 116.98(9) . . ?
C2 N1 Co1A 117.47(7) . . ?
C2 N1 C6 118.39(10) . . ?
C6 N1 Co1A 124.01(9) . . ?
N2 N3 C7 119.83(9) . . ?
N2 N3 C2 115.36(9) . . ?
C2 N3 C7 119.02(9) . . ?
N2 C1 C1 118.41(12) . 2_766 ?
N2 C1 H1 120.8 . . ?
C1 C1 H1 120.8 2_766 . ?
C12 C7 N3 117.31(10) . . ?
C8 C7 N3 121.31(10) . . ?
C8 C7 C12 121.38(11) . . ?
N1 C2 N3 117.62(10) . . ?
N1 C2 C3 122.64(10) . . ?
N3 C2 C3 119.72(11) . . ?
N1 C6 H6 118.8 . . ?
N1 C6 C5 122.50(12) . . ?
C5 C6 H6 118.8 . . ?
C12 C11 H11 119.9 . . ?
C10 C11 H11 119.9 . . ?
C10 C11 C12 120.25(12) . . ?
C2 C3 H3 121.0 . . ?
C4 C3 C2 117.93(12) . . ?
C4 C3 H3 121.0 . . ?
C6 C5 H5 120.8 . . ?
C6 C5 C4 118.38(11) . . ?
C4 C5 H5 120.8 . . ?
C3 C4 C5 120.15(11) . . ?
C3 C4 H4 119.9 . . ?
C5 C4 H4 119.9 . . ?
C7 C12 H12 120.5 . . ?
C11 C12 C7 119.04(11) . . ?
C11 C12 H12 120.5 . . ?
C7 C8 H8 120.6 . . ?
C7 C8 C9 118.86(11) . . ?
C9 C8 H8 120.6 . . ?
C11 C10 H10 120.0 . . ?
C11 C10 C9 120.05(11) . . ?
C9 C10 H10 120.0 . . ?
C8 C9 H9 119.8 . . ?
C10 C9 C8 120.39(12) . . ?
C10 C9 H9 119.8 . . ?
O1A C13 H13A 109.5 . . ?
O1A C13 H13B 109.5 . . ?
O1A C13 H13C 109.5 . . ?
H13A C13 H13B 109.5 . . ?
H13A C13 H13C 109.5 . . ?
H13B C13 H13C 109.5 . . ?

loop_
_geom_bond_atom_site_label_1
_geom_bond_atom_site_label_2
_geom_bond_distance
_geom_bond_site_symmetry_2
_geom_bond_publ_flag
Co1A Cl1A 2.2868(3) . ?
Co1A Cl2A 2.3063(3) . ?
Co1A O1A 2.0842(9) . ?
Co1A N2 2.2008(10) . ?
Co1A N1 2.0428(10) . ?
O1A H1A 0.862(8) . ?
O1A C13 1.4316(15) . ?
N2 N3 1.3806(13) . ?
N2 C1 1.2959(13) . ?
N1 C2 1.3356(15) . ?
N1 C6 1.3595(14) . ?
N3 C7 1.4456(14) . ?
N3 C2 1.3972(14) . ?
C1 C1 1.443(2) 2_766 ?
C1 H1 0.9500 . ?
C7 C12 1.3941(16) . ?
C7 C8 1.3848(16) . ?
C2 C3 1.4042(16) . ?
C6 H6 0.9500 . ?
C6 C5 1.3810(18) . ?
C11 H11 0.9500 . ?
C11 C12 1.3894(17) . ?
C11 C10 1.3882(19) . ?
C3 H3 0.9500 . ?
C3 C4 1.3804(17) . ?
C5 H5 0.9500 . ?
C5 C4 1.390(2) . ?
C4 H4 0.9500 . ?
C12 H12 0.9500 . ?
C8 H8 0.9500 . ?
C8 C9 1.3942(18) . ?
C10 H10 0.9500 . ?
C10 C9 1.3893(19) . ?
C9 H9 0.9500 . ?
C13 H13A 0.9800 . ?
C13 H13B 0.9800 . ?
C13 H13C 0.9800 . ?

loop_
_geom_torsion_atom_site_label_1
_geom_torsion_atom_site_label_2
_geom_torsion_atom_site_label_3
_geom_torsion_atom_site_label_4
_geom_torsion
_geom_torsion_site_symmetry_1
_geom_torsion_site_symmetry_2
_geom_torsion_site_symmetry_3
_geom_torsion_site_symmetry_4
_geom_torsion_publ_flag
Co1A N2 N3 C7 -136.44(8) . . . . ?
Co1A N2 N3 C2 16.51(11) . . . . ?
Co1A N2 C1 C1 -18.37(19) . . . 2_766 ?
Co1A N1 C2 N3 -5.70(13) . . . . ?
Co1A N1 C2 C3 176.09(9) . . . . ?
Co1A N1 C6 C5 -176.19(9) . . . . ?
N2 N3 C7 C12 68.29(14) . . . . ?
N2 N3 C7 C8 -112.06(12) . . . . ?
N2 N3 C2 N1 -8.18(14) . . . . ?
N2 N3 C2 C3 170.08(10) . . . . ?
N1 C2 C3 C4 0.65(18) . . . . ?
N1 C6 C5 C4 0.10(19) . . . . ?
N3 N2 C1 C1 179.79(12) . . . 2_766 ?
N3 C7 C12 C11 179.51(10) . . . . ?
N3 C7 C8 C9 -178.22(11) . . . . ?
N3 C2 C3 C4 -177.52(11) . . . . ?
C1 N2 N3 C7 28.78(15) . . . . ?
C1 N2 N3 C2 -178.26(10) . . . . ?
C7 N3 C2 N1 145.01(11) . . . . ?
C7 N3 C2 C3 -36.73(15) . . . . ?
C7 C8 C9 C10 -1.33(19) . . . . ?
C2 N1 C6 C5 -0.42(17) . . . . ?
C2 N3 C7 C12 -83.69(13) . . . . ?
C2 N3 C7 C8 95.96(13) . . . . ?
C2 C3 C4 C5 -0.95(18) . . . . ?
C6 N1 C2 N3 178.24(10) . . . . ?
C6 N1 C2 C3 0.03(17) . . . . ?
C6 C5 C4 C3 0.60(19) . . . . ?
C11 C10 C9 C8 0.0(2) . . . . ?
C12 C7 C8 C9 1.42(18) . . . . ?
C12 C11 C10 C9 1.33(19) . . . . ?
C8 C7 C12 C11 -0.14(17) . . . . ?
C10 C11 C12 C7 -1.24(18) . . . . ?
